data_7206333
loop_
_publ_author_name
'Yan, Dawei'
'Fu, Jie'
'Zheng, Lei'
'Zhang, Zhibin'
'Xu, Yan'
'Zhu, Xiaolei'
'Zhu, Dunru'

_publ_section_title
;
 Effects of organoamine template and transition metal coordination mode
 on the self-assembly of reduced polyoxomolybdenum phosphate
;
_journal_issue 16
_journal_name_full CrystEngComm
_journal_page_first 5133
_journal_paper_doi 10.1039/c1ce05417a
_journal_volume 13
_journal_year 2011
_chemical_formula_sum 'C10 H68 Cu2 Mo12 N10 O65 P8'
_chemical_formula_weight 2894.86
_chemical_name_systematic
;
?
;
_space_group_IT_number 15
_symmetry_cell_setting monoclinic
_symmetry_space_group_name_Hall '-C 2yc'
_symmetry_space_group_name_H-M 'C 1 2/c 1'
_atom_sites_solution_hydrogens geom
_atom_sites_solution_primary direct
_atom_sites_solution_secondary difmap
_audit_creation_method SHELXL-97
_cell_angle_alpha 90.00
_cell_angle_beta 128.2380(10)
_cell_angle_gamma 90.00
_cell_formula_units_Z 4
_cell_length_a 32.322(2)
_cell_length_b 12.1782(9)
_cell_length_c 22.6910(17)
_cell_measurement_reflns_used 86
_cell_measurement_temperature 296(2)
_cell_measurement_theta_max 24.86
_cell_measurement_theta_min 2.13
_cell_volume 7015.4(9)
_computing_cell_refinement 'SAINT (Bruker, 2005)'
_computing_data_collection 'APEX2 (Bruker, 2005)'
_computing_data_reduction SAINT
_computing_molecular_graphics SHELXTL
_computing_publication_material SHELXTL
_computing_structure_refinement 'SHELXL-97 (Sheldrick, 1997)'
_computing_structure_solution 'SHELXS-97 (Sheldrick, 1990)'
_diffrn_ambient_temperature 296(2)
_diffrn_measured_fraction_theta_full 0.996
_diffrn_measured_fraction_theta_max 0.996
_diffrn_measurement_device_type 'Bruker Apex2 CCD'
_diffrn_measurement_method '\w scans'
_diffrn_radiation_monochromator graphite
_diffrn_radiation_source 'fine-focus sealed tube'
_diffrn_radiation_type MoK\a
_diffrn_radiation_wavelength 0.71073
_diffrn_reflns_av_R_equivalents 0.0297
_diffrn_reflns_av_sigmaI/netI 0.0281
_diffrn_reflns_limit_h_max 39
_diffrn_reflns_limit_h_min -38
_diffrn_reflns_limit_k_max 14
_diffrn_reflns_limit_k_min -14
_diffrn_reflns_limit_l_max 27
_diffrn_reflns_limit_l_min -27
_diffrn_reflns_number 24674
_diffrn_reflns_theta_full 25.50
_diffrn_reflns_theta_max 25.50
_diffrn_reflns_theta_min 1.60
_exptl_absorpt_coefficient_mu 2.971
_exptl_absorpt_correction_T_max 0.7358
_exptl_absorpt_correction_T_min 0.6987
_exptl_absorpt_correction_type multi-scan
_exptl_absorpt_process_details '(SADABS; Sheldrick, 2003)'
_exptl_crystal_colour Brown
_exptl_crystal_density_diffrn 2.740
_exptl_crystal_density_method 'not measured'
_exptl_crystal_description Block
_exptl_crystal_F_000 5596
_exptl_crystal_size_max 0.13
_exptl_crystal_size_mid 0.12
_exptl_crystal_size_min 0.11
_refine_diff_density_max 2.265
_refine_diff_density_min -1.015
_refine_diff_density_rms 0.257
_refine_ls_extinction_method none
_refine_ls_goodness_of_fit_ref 1.086
_refine_ls_hydrogen_treatment constr
_refine_ls_matrix_type full
_refine_ls_number_parameters 498
_refine_ls_number_reflns 6494
_refine_ls_number_restraints 0
_refine_ls_restrained_S_all 1.086
_refine_ls_R_factor_all 0.0334
_refine_ls_R_factor_gt 0.0275
_refine_ls_shift/su_max 0.001
_refine_ls_shift/su_mean 0.000
_refine_ls_structure_factor_coef Fsqd
_refine_ls_weighting_details 'calc w=1/[\s^2^(Fo^2^)+(0.0524P)^2^+30.2631P] where P=(Fo^2^+2Fc^2^)/3'
_refine_ls_weighting_scheme calc
_refine_ls_wR_factor_gt 0.0819
_refine_ls_wR_factor_ref 0.0906
_reflns_number_gt 5719
_reflns_number_total 6494
_reflns_threshold_expression >2sigma(I)
_cod_data_source_file c1ce05417a.txt
_cod_data_source_block 4
_cod_depositor_comments
;
The following automatic conversions were performed:

'_symmetry_cell_setting' value 'Monoclinic' changed to 'monoclinic'
according to /home/saulius/struct/CIF-dictionaries/cif_core.dic
dictionary named 'cif_core.dic' version 2.4.1 from 2010-06-29.

Automatic conversion script
Id: cif_fix_values 1715 2011-07-08 13:25:40Z adriana 
;
_cod_original_sg_symbol_H-M C2/c
_cod_database_code 7206333

loop_
_symmetry_equiv_pos_as_xyz
'x, y, z'
'-x, y, -z+1/2'
'x+1/2, y+1/2, z'
'-x+1/2, y+1/2, -z+1/2'
'-x, -y, -z'
'x, -y, z-1/2'
'-x+1/2, -y+1/2, -z'
'x+1/2, -y+1/2, z-1/2'

loop_
_atom_site_label
_atom_site_type_symbol
_atom_site_fract_x
_atom_site_fract_y
_atom_site_fract_z
_atom_site_U_iso_or_equiv
_atom_site_adp_type
_atom_site_occupancy
_atom_site_symmetry_multiplicity
_atom_site_calc_flag
_atom_site_refinement_flags
_atom_site_disorder_assembly
_atom_site_disorder_group
Mo1 Mo 0.086397(15) 0.56139(3) 0.69940(2) 0.01351(11) Uani 1 1 d . . .
Mo2 Mo 0.088283(16) 0.77333(3) 0.70560(2) 0.01443(11) Uani 1 1 d . . .
Mo3 Mo 0.088259(16) 0.40341(3) 0.83192(2) 0.01385(11) Uani 1 1 d . . .
Mo4 Mo 0.094481(16) 0.90640(3) 0.84987(2) 0.01552(11) Uani 1 1 d . . .
Mo5 Mo 0.097477(16) 0.79061(3) 0.94740(2) 0.01580(11) Uani 1 1 d . . .
Mo6 Mo 0.093356(16) 0.50119(3) 0.93758(2) 0.01463(11) Uani 1 1 d . . .
Cu1 Cu 0.0000 0.66240(7) 0.7500 0.0253(2) Uani 1 2 d S . .
Cu2 Cu 0.2500 0.7500 1.0000 0.0236(2) Uani 1 2 d S . .
P1 P 0.15098(5) 0.65209(10) 0.87798(7) 0.0125(3) Uani 1 1 d . . .
P2 P 0.16835(5) 0.63321(11) 1.09771(7) 0.0170(3) Uani 1 1 d . . .
P3 P 0.17460(5) 0.36346(10) 0.80018(7) 0.0153(3) Uani 1 1 d . . .
P4 P 0.15968(5) 0.99480(10) 0.79166(7) 0.0167(3) Uani 1 1 d . . .
O1 O 0.04147(13) 0.6653(3) 0.70126(19) 0.0165(7) Uani 1 1 d . . .
O2 O 0.04451(13) 0.5179(3) 0.82829(18) 0.0162(7) Uani 1 1 d . . .
O3 O 0.12763(12) 0.5525(3) 0.82376(17) 0.0131(7) Uani 1 1 d . . .
O4 O 0.04742(13) 0.7923(3) 0.83765(19) 0.0179(7) Uani 1 1 d . . .
O5 O 0.14101(13) 0.6668(3) 0.72830(19) 0.0168(7) Uani 1 1 d . . .
O6 O 0.04920(12) 0.4383(3) 0.71806(18) 0.0161(7) Uani 1 1 d . . .
O7 O 0.13119(13) 0.6471(2) 0.92482(18) 0.0147(7) Uani 1 1 d . . .
O8 O 0.12924(13) 0.7586(3) 0.83062(18) 0.0154(7) Uani 1 1 d . . .
O9 O 0.14449(13) 0.4163(3) 0.93860(19) 0.0188(7) Uani 1 1 d . . .
O10 O 0.05368(13) 0.8895(3) 0.73227(19) 0.0178(7) Uani 1 1 d . . .
O11 O 0.14259(13) 0.4402(3) 0.73100(19) 0.0181(7) Uani 1 1 d . . .
O12 O 0.15245(14) 0.9823(3) 0.8521(2) 0.0232(8) Uani 1 1 d . . .
O13 O 0.14679(13) 0.8885(3) 0.7475(2) 0.0198(8) Uani 1 1 d . . .
O14 O 0.05852(13) 0.6450(3) 0.94058(19) 0.0178(7) Uani 1 1 d . . .
O15 O 0.15044(13) 0.8780(3) 0.95442(19) 0.0189(7) Uani 1 1 d . . .
O16 O 0.14170(14) 0.3285(3) 0.8240(2) 0.0187(8) Uani 1 1 d . . .
O17 O 0.21046(13) 0.6453(3) 0.92705(19) 0.0189(8) Uani 1 1 d . . .
O18 O 0.15450(13) 0.5311(3) 1.04846(19) 0.0209(8) Uani 1 1 d . . .
O19 O 0.22677(14) 0.4140(3) 0.8623(2) 0.0224(8) Uani 1 1 d . . .
O20 O 0.22340(13) 0.6240(3) 1.16981(19) 0.0233(8) Uani 1 1 d . . .
O21 O 0.05330(14) 0.5375(3) 0.60716(19) 0.0233(8) Uani 1 1 d . . .
O22 O 0.05562(14) 0.2866(3) 0.8203(2) 0.0233(8) Uani 1 1 d . . .
O23 O 0.15970(13) 0.7389(3) 1.05497(19) 0.0203(8) Uani 1 1 d . . .
O24 O 0.05472(15) 0.8045(3) 0.6137(2) 0.0268(8) Uani 1 1 d . . .
O25 O 0.06338(15) 1.0221(3) 0.8446(2) 0.0289(9) Uani 1 1 d . . .
O26 O 0.12901(14) 1.0914(3) 0.7410(2) 0.0256(8) Uani 1 1 d . . .
O27 O 0.21977(13) 1.0192(3) 0.8347(2) 0.0257(8) Uani 1 1 d . . .
O28 O 0.18676(14) 0.2586(3) 0.7737(2) 0.0216(8) Uani 1 1 d . . .
O29 O 0.06121(14) 0.4119(3) 0.9533(2) 0.0252(8) Uani 1 1 d . . .
O30 O 0.12719(14) 0.6401(3) 1.1133(2) 0.0252(8) Uani 1 1 d . . .
O31 O 0.07004(16) 0.8722(3) 0.9742(2) 0.0310(9) Uani 1 1 d . . .
C1 C 0.2735(2) 0.5925(5) 0.8060(4) 0.0339(14) Uani 1 1 d . . .
H1A H 0.2868 0.6580 0.7984 0.041 Uiso 1 1 calc R . .
H1B H 0.2460 0.5617 0.7570 0.041 Uiso 1 1 calc R . .
C2 C 0.3178(2) 0.5097(5) 0.8510(4) 0.0376(15) Uani 1 1 d . . .
H2A H 0.3425 0.5193 0.8406 0.045 Uiso 1 1 calc R . .
H2B H 0.3366 0.5226 0.9041 0.045 Uiso 1 1 calc R . .
C3 C 0.2663(3) 0.2905(5) 1.0299(3) 0.0446(17) Uani 1 1 d . . .
H3A H 0.3029 0.2791 1.0514 0.054 Uiso 1 1 calc R . .
H3B H 0.2632 0.2786 1.0692 0.054 Uiso 1 1 calc R . .
C4 C -0.0037(3) 0.8282(6) 0.3989(4) 0.0467(18) Uani 1 1 d . . .
H4A H 0.0306 0.7940 0.4243 0.056 Uiso 1 1 calc R . .
H4B H 0.0007 0.8957 0.4250 0.056 Uiso 1 1 calc R . .
C5 C -0.0407(3) 0.7520(6) 0.3974(4) 0.0432(16) Uani 1 1 d . . .
H5A H -0.0706 0.7937 0.3857 0.052 Uiso 1 1 calc R . .
H5B H -0.0539 0.6981 0.3580 0.052 Uiso 1 1 calc R . .
N1 N 0.25072(18) 0.6231(4) 0.8435(3) 0.0262(10) Uani 1 1 d . . .
H1C H 0.2252 0.6721 0.8157 0.039 Uiso 1 1 calc R . .
H1D H 0.2757 0.6520 0.8883 0.039 Uiso 1 1 calc R . .
H1E H 0.2376 0.5635 0.8493 0.039 Uiso 1 1 calc R . .
N2 N 0.2968(2) 0.3938(4) 0.8318(3) 0.0385(13) Uani 1 1 d . . .
H2C H 0.3234 0.3467 0.8590 0.058 Uiso 1 1 calc R . .
H2D H 0.2803 0.3815 0.7833 0.058 Uiso 1 1 calc R . .
H2E H 0.2744 0.3848 0.8418 0.058 Uiso 1 1 calc R . .
N3 N 0.25165(18) 0.4054(4) 1.0034(3) 0.0298(11) Uani 1 1 d . . .
H3C H 0.2720 0.4509 1.0419 0.045 Uiso 1 1 calc R . .
H3D H 0.2181 0.4165 0.9835 0.045 Uiso 1 1 calc R . .
H3E H 0.2560 0.4179 0.9689 0.045 Uiso 1 1 calc R . .
N4 N -0.0281(2) 0.8520(4) 0.3178(3) 0.0386(13) Uani 1 1 d . . .
H4C H -0.0068 0.8954 0.3160 0.058 Uiso 1 1 calc R . .
H4D H -0.0590 0.8851 0.2955 0.058 Uiso 1 1 calc R . .
H4E H -0.0328 0.7892 0.2942 0.058 Uiso 1 1 calc R . .
N5 N -0.01529(19) 0.6942(4) 0.4700(3) 0.0311(11) Uani 1 1 d . . .
H5C H -0.0388 0.6514 0.4671 0.047 Uiso 1 1 calc R . .
H5D H -0.0030 0.7433 0.5065 0.047 Uiso 1 1 calc R . .
H5E H 0.0112 0.6532 0.4800 0.047 Uiso 1 1 calc R . .
O1WA O 0.3436(5) 0.1810(9) 0.8823(6) 0.063(3) Uani 0.50 1 d P A 1
O2W O 0.3592(5) 0.3476(8) 1.0042(6) 0.067(3) Uani 0.50 1 d P B 1
O1W O 0.3046(5) 0.1810(9) 0.8863(8) 0.084(4) Uani 0.50 1 d P C 2

loop_
_atom_site_aniso_label
_atom_site_aniso_U_11
_atom_site_aniso_U_22
_atom_site_aniso_U_33
_atom_site_aniso_U_23
_atom_site_aniso_U_13
_atom_site_aniso_U_12
Mo1 0.0142(2) 0.0119(2) 0.0121(2) -0.00016(16) 0.00695(18) 0.00082(16)
Mo2 0.0156(2) 0.0115(2) 0.0142(2) 0.00017(16) 0.00824(19) 0.00011(16)
Mo3 0.0141(2) 0.0127(2) 0.0139(2) -0.00080(16) 0.00823(19) -0.00100(16)
Mo4 0.0171(2) 0.0121(2) 0.0174(2) -0.00073(16) 0.01064(19) -0.00057(16)
Mo5 0.0166(2) 0.0157(2) 0.0154(2) -0.00178(16) 0.01001(19) -0.00146(16)
Mo6 0.0145(2) 0.0152(2) 0.0132(2) -0.00105(16) 0.00807(19) -0.00165(16)
Cu1 0.0321(5) 0.0217(5) 0.0262(5) 0.000 0.0201(5) 0.000
Cu2 0.0178(5) 0.0250(5) 0.0202(5) -0.0076(4) 0.0079(4) -0.0066(4)
P1 0.0119(6) 0.0119(6) 0.0120(6) -0.0010(5) 0.0066(5) -0.0011(4)
P2 0.0155(6) 0.0204(7) 0.0133(6) -0.0005(5) 0.0080(6) -0.0006(5)
P3 0.0168(6) 0.0129(6) 0.0153(6) 0.0018(5) 0.0095(6) 0.0015(5)
P4 0.0164(6) 0.0123(6) 0.0205(7) -0.0008(5) 0.0110(6) -0.0022(5)
O1 0.0129(17) 0.0145(18) 0.0188(18) -0.0015(14) 0.0082(15) -0.0001(13)
O2 0.0137(17) 0.0186(18) 0.0137(17) -0.0037(14) 0.0071(15) -0.0019(14)
O3 0.0147(16) 0.0115(16) 0.0134(17) -0.0007(13) 0.0087(15) -0.0011(13)
O4 0.0172(17) 0.0161(18) 0.0188(18) 0.0014(14) 0.0104(16) 0.0000(14)
O5 0.0153(17) 0.0161(18) 0.0180(18) -0.0001(14) 0.0098(16) 0.0005(13)
O6 0.0147(17) 0.0168(18) 0.0147(17) -0.0014(14) 0.0081(15) -0.0035(14)
O7 0.0181(18) 0.0107(16) 0.0157(18) -0.0017(13) 0.0107(16) -0.0013(13)
O8 0.0166(17) 0.0129(17) 0.0160(18) -0.0006(14) 0.0097(15) -0.0004(13)
O9 0.0158(17) 0.0201(19) 0.0149(18) -0.0006(14) 0.0067(15) -0.0007(14)
O10 0.0197(18) 0.0152(18) 0.0163(18) 0.0006(14) 0.0101(16) 0.0016(14)
O11 0.0191(18) 0.0172(18) 0.0156(18) 0.0035(14) 0.0095(16) 0.0067(14)
O12 0.027(2) 0.0212(19) 0.024(2) -0.0049(16) 0.0170(18) -0.0075(16)
O13 0.0225(19) 0.0151(18) 0.024(2) -0.0017(15) 0.0158(17) -0.0050(14)
O14 0.0151(17) 0.0194(18) 0.0193(19) -0.0025(14) 0.0108(16) -0.0030(14)
O15 0.0174(18) 0.0184(18) 0.0180(18) -0.0025(15) 0.0095(16) -0.0065(14)
O16 0.0219(19) 0.0139(17) 0.024(2) 0.0029(14) 0.0159(17) 0.0033(14)
O17 0.0132(17) 0.0202(19) 0.0186(19) -0.0064(14) 0.0074(16) -0.0021(14)
O18 0.0224(19) 0.0207(19) 0.0140(18) -0.0014(15) 0.0085(16) -0.0007(15)
O19 0.0205(19) 0.0200(19) 0.0204(19) 0.0001(15) 0.0095(17) -0.0029(15)
O20 0.0165(18) 0.028(2) 0.0157(19) -0.0045(16) 0.0054(16) 0.0005(15)
O21 0.026(2) 0.0216(19) 0.0153(19) -0.0030(15) 0.0093(17) 0.0003(15)
O22 0.025(2) 0.020(2) 0.026(2) -0.0037(16) 0.0169(18) -0.0061(15)
O23 0.0214(19) 0.0214(19) 0.0146(18) -0.0019(15) 0.0093(16) -0.0062(15)
O24 0.030(2) 0.023(2) 0.019(2) 0.0043(16) 0.0112(18) 0.0046(16)
O25 0.034(2) 0.020(2) 0.040(2) 0.0017(17) 0.026(2) 0.0058(17)
O26 0.026(2) 0.0179(19) 0.028(2) 0.0046(16) 0.0142(18) 0.0029(15)
O27 0.0167(19) 0.021(2) 0.034(2) -0.0051(17) 0.0130(18) -0.0048(15)
O28 0.027(2) 0.0155(18) 0.029(2) -0.0008(15) 0.0206(18) 0.0030(15)
O29 0.027(2) 0.027(2) 0.025(2) -0.0014(16) 0.0183(18) -0.0067(16)
O30 0.0195(19) 0.039(2) 0.021(2) 0.0042(17) 0.0144(17) 0.0045(16)
O31 0.036(2) 0.032(2) 0.037(2) -0.0069(19) 0.028(2) 0.0014(18)
C1 0.045(4) 0.033(3) 0.037(4) -0.005(3) 0.031(3) -0.006(3)
C2 0.029(3) 0.051(4) 0.039(4) -0.008(3) 0.024(3) -0.007(3)
C3 0.042(4) 0.039(4) 0.027(4) 0.009(3) 0.009(3) 0.019(3)
C4 0.025(3) 0.053(4) 0.045(4) 0.021(3) 0.013(3) 0.003(3)
C5 0.032(4) 0.052(4) 0.037(4) 0.004(3) 0.018(3) -0.004(3)
N1 0.026(2) 0.022(2) 0.033(3) -0.004(2) 0.019(2) -0.005(2)
N2 0.043(3) 0.038(3) 0.038(3) 0.004(2) 0.027(3) 0.012(2)
N3 0.025(3) 0.035(3) 0.021(3) 0.001(2) 0.010(2) 0.004(2)
N4 0.035(3) 0.047(3) 0.039(3) 0.000(2) 0.026(3) -0.002(2)
N5 0.033(3) 0.034(3) 0.025(3) 0.001(2) 0.018(2) -0.002(2)
O1WA 0.109(10) 0.046(6) 0.065(7) 0.030(5) 0.069(8) 0.044(6)
O2W 0.071(8) 0.051(7) 0.033(6) -0.015(5) 0.009(6) 0.001(5)
O1W 0.063(8) 0.041(7) 0.091(10) -0.001(6) 0.019(8) -0.013(6)

loop_
_atom_type_symbol
_atom_type_description
_atom_type_scat_dispersion_real
_atom_type_scat_dispersion_imag
_atom_type_scat_source
C C 0.0033 0.0016 'International Tables Vol C Tables 4.2.6.8 and 6.1.1.4'
H H 0.0000 0.0000 'International Tables Vol C Tables 4.2.6.8 and 6.1.1.4'
N N 0.0061 0.0033 'International Tables Vol C Tables 4.2.6.8 and 6.1.1.4'
O O 0.0106 0.0060 'International Tables Vol C Tables 4.2.6.8 and 6.1.1.4'
P P 0.1023 0.0942 'International Tables Vol C Tables 4.2.6.8 and 6.1.1.4'
Cu Cu 0.3201 1.2651 'International Tables Vol C Tables 4.2.6.8 and 6.1.1.4'
Mo Mo -1.6832 0.6857 'International Tables Vol C Tables 4.2.6.8 and 6.1.1.4'

loop_
_geom_angle_atom_site_label_1
_geom_angle_atom_site_label_2
_geom_angle_atom_site_label_3
_geom_angle
_geom_angle_site_symmetry_1
_geom_angle_site_symmetry_3
_geom_angle_publ_flag
O21 Mo1 O5 106.23(16) . . ?
O21 Mo1 O1 103.33(16) . . ?
O5 Mo1 O1 95.59(14) . . ?
O21 Mo1 O11 93.05(15) . . ?
O5 Mo1 O11 86.32(13) . . ?
O1 Mo1 O11 162.20(14) . . ?
O21 Mo1 O6 97.10(16) . . ?
O5 Mo1 O6 155.47(13) . . ?
O1 Mo1 O6 86.13(13) . . ?
O11 Mo1 O6 84.96(13) . . ?
O21 Mo1 O3 167.03(15) . . ?
O5 Mo1 O3 84.22(13) . . ?
O1 Mo1 O3 82.83(13) . . ?
O11 Mo1 O3 79.75(12) . . ?
O6 Mo1 O3 71.69(12) . . ?
O21 Mo1 Mo2 102.43(13) . . ?
O5 Mo1 Mo2 48.26(10) . . ?
O1 Mo1 Mo2 48.86(10) . . ?
O11 Mo1 Mo2 134.40(10) . . ?
O6 Mo1 Mo2 133.81(9) . . ?
O3 Mo1 Mo2 90.23(8) . . ?
O24 Mo2 O5 105.35(16) . . ?
O24 Mo2 O1 101.69(17) . . ?
O5 Mo2 O1 95.08(14) . . ?
O24 Mo2 O13 96.95(17) . . ?
O5 Mo2 O13 85.86(14) . . ?
O1 Mo2 O13 160.35(14) . . ?
O24 Mo2 O10 98.83(16) . . ?
O5 Mo2 O10 154.94(14) . . ?
O1 Mo2 O10 86.26(13) . . ?
O13 Mo2 O10 84.79(13) . . ?
O24 Mo2 O8 170.75(15) . . ?
O5 Mo2 O8 83.04(13) . . ?
O1 Mo2 O8 81.10(13) . . ?
O13 Mo2 O8 79.54(13) . . ?
O10 Mo2 O8 72.43(12) . . ?
O24 Mo2 Mo1 100.46(13) . . ?
O5 Mo2 Mo1 48.24(10) . . ?
O1 Mo2 Mo1 48.36(9) . . ?
O13 Mo2 Mo1 133.72(10) . . ?
O10 Mo2 Mo1 133.33(9) . . ?
O8 Mo2 Mo1 88.01(8) . . ?
O22 Mo3 O9 106.02(16) . . ?
O22 Mo3 O2 103.23(16) . . ?
O9 Mo3 O2 95.16(14) . . ?
O22 Mo3 O16 95.13(15) . . ?
O9 Mo3 O16 87.48(14) . . ?
O2 Mo3 O16 159.88(14) . . ?
O22 Mo3 O6 97.81(15) . . ?
O9 Mo3 O6 155.07(13) . . ?
O2 Mo3 O6 86.30(13) . . ?
O16 Mo3 O6 83.11(13) . . ?
O22 Mo3 O3 168.06(15) . . ?
O9 Mo3 O3 84.15(13) . . ?
O2 Mo3 O3 81.63(13) . . ?
O16 Mo3 O3 78.80(12) . . ?
O6 Mo3 O3 71.41(12) . . ?
O22 Mo3 Mo6 101.99(12) . . ?
O9 Mo3 Mo6 48.08(10) . . ?
O2 Mo3 Mo6 48.66(10) . . ?
O16 Mo3 Mo6 135.17(10) . . ?
O6 Mo3 Mo6 133.74(9) . . ?
O3 Mo3 Mo6 89.44(8) . . ?
O25 Mo4 O15 107.51(17) . . ?
O25 Mo4 O4 101.92(17) . . ?
O15 Mo4 O4 95.87(14) . . ?
O25 Mo4 O12 96.87(17) . . ?
O15 Mo4 O12 84.49(14) . . ?
O4 Mo4 O12 160.12(14) . . ?
O25 Mo4 O10 96.42(16) . . ?
O15 Mo4 O10 154.99(14) . . ?
O4 Mo4 O10 85.95(14) . . ?
O12 Mo4 O10 85.56(13) . . ?
O25 Mo4 O8 167.48(16) . . ?
O15 Mo4 O8 84.07(13) . . ?
O4 Mo4 O8 81.09(13) . . ?
O12 Mo4 O8 79.17(13) . . ?
O10 Mo4 O8 71.54(12) . . ?
O25 Mo4 Mo5 102.80(13) . . ?
O15 Mo4 Mo5 48.37(10) . . ?
O4 Mo4 Mo5 48.91(10) . . ?
O12 Mo4 Mo5 132.40(10) . . ?
O10 Mo4 Mo5 133.46(9) . . ?
O8 Mo4 Mo5 88.39(8) . . ?
O31 Mo5 O15 106.48(18) . . ?
O31 Mo5 O4 104.42(18) . . ?
O15 Mo5 O4 95.26(14) . . ?
O31 Mo5 O23 95.62(17) . . ?
O15 Mo5 O23 84.62(14) . . ?
O4 Mo5 O23 159.06(14) . . ?
O31 Mo5 O14 95.65(17) . . ?
O15 Mo5 O14 156.71(14) . . ?
O4 Mo5 O14 85.99(14) . . ?
O23 Mo5 O14 86.08(13) . . ?
O31 Mo5 O7 165.86(16) . . ?
O15 Mo5 O7 85.33(13) . . ?
O4 Mo5 O7 81.71(13) . . ?
O23 Mo5 O7 77.41(13) . . ?
O14 Mo5 O7 71.81(12) . . ?
O31 Mo5 Mo4 103.90(14) . . ?
O15 Mo5 Mo4 48.01(10) . . ?
O4 Mo5 Mo4 48.64(10) . . ?
O23 Mo5 Mo4 132.02(10) . . ?
O14 Mo5 Mo4 133.57(9) . . ?
O7 Mo5 Mo4 89.75(8) . . ?
O29 Mo6 O9 106.60(16) . . ?
O29 Mo6 O2 102.41(16) . . ?
O9 Mo6 O2 94.80(14) . . ?
O29 Mo6 O18 96.16(16) . . ?
O9 Mo6 O18 85.01(14) . . ?
O2 Mo6 O18 160.63(14) . . ?
O29 Mo6 O14 96.76(16) . . ?
O9 Mo6 O14 155.88(14) . . ?
O2 Mo6 O14 85.79(14) . . ?
O18 Mo6 O14 86.63(14) . . ?
O29 Mo6 O7 168.55(15) . . ?
O9 Mo6 O7 84.06(13) . . ?
O2 Mo6 O7 80.41(13) . . ?
O18 Mo6 O7 80.32(13) . . ?
O14 Mo6 O7 72.24(12) . . ?
O29 Mo6 Mo3 101.78(13) . . ?
O9 Mo6 Mo3 47.98(10) . . ?
O2 Mo6 Mo3 48.39(10) . . ?
O18 Mo6 Mo3 132.67(10) . . ?
O14 Mo6 Mo3 133.13(10) . . ?
O7 Mo6 Mo3 88.42(8) . . ?
O1 Cu1 O1 178.18(17) . 2_556 ?
O1 Cu1 O4 98.03(12) . . ?
O1 Cu1 O4 80.67(12) 2_556 . ?
O1 Cu1 O4 80.67(12) . 2_556 ?
O1 Cu1 O4 98.03(12) 2_556 2_556 ?
O4 Cu1 O4 90.34(18) . 2_556 ?
O1 Cu1 O2 84.69(12) . 2_556 ?
O1 Cu1 O2 96.73(12) 2_556 2_556 ?
O4 Cu1 O2 173.77(12) . 2_556 ?
O4 Cu1 O2 95.64(12) 2_556 2_556 ?
O1 Cu1 O2 96.73(12) . . ?
O1 Cu1 O2 84.69(12) 2_556 . ?
O4 Cu1 O2 95.64(12) . . ?
O4 Cu1 O2 173.77(12) 2_556 . ?
O2 Cu1 O2 78.43(17) 2_556 . ?
O17 Cu2 O17 180.000(1) . 7_567 ?
O17 P1 O7 111.7(2) . . ?
O17 P1 O8 112.38(19) . . ?
O7 P1 O8 107.90(18) . . ?
O17 P1 O3 108.27(18) . . ?
O7 P1 O3 108.05(18) . . ?
O8 P1 O3 108.40(19) . . ?
O20 P2 O23 112.5(2) . . ?
O20 P2 O18 110.3(2) . . ?
O23 P2 O18 111.2(2) . . ?
O20 P2 O30 110.8(2) . . ?
O23 P2 O30 104.4(2) . . ?
O18 P2 O30 107.4(2) . . ?
O19 P3 O16 113.9(2) . . ?
O19 P3 O11 111.1(2) . . ?
O16 P3 O11 110.72(19) . . ?
O19 P3 O28 107.0(2) . . ?
O16 P3 O28 107.79(19) . . ?
O11 P3 O28 105.8(2) . . ?
O26 P4 O13 112.1(2) . . ?
O26 P4 O12 111.5(2) . . ?
O13 P4 O12 111.8(2) . . ?
O26 P4 O27 107.6(2) . . ?
O13 P4 O27 107.4(2) . . ?
O12 P4 O27 106.1(2) . . ?
Mo1 O1 Mo2 82.78(13) . . ?
Mo1 O1 Cu1 133.98(17) . . ?
Mo2 O1 Cu1 132.50(17) . . ?
Mo3 O2 Mo6 82.95(13) . . ?
Mo3 O2 Cu1 132.72(16) . . ?
Mo6 O2 Cu1 134.00(16) . . ?
P1 O3 Mo1 125.11(18) . . ?
P1 O3 Mo3 125.31(18) . . ?
Mo1 O3 Mo3 102.21(12) . . ?
Mo4 O4 Mo5 82.45(13) . . ?
Mo4 O4 Cu1 132.33(17) . . ?
Mo5 O4 Cu1 133.93(17) . . ?
Mo1 O5 Mo2 83.50(13) . . ?
Mo3 O6 Mo1 113.88(14) . . ?
P1 O7 Mo6 127.07(18) . . ?
P1 O7 Mo5 125.73(18) . . ?
Mo6 O7 Mo5 101.59(13) . . ?
P1 O8 Mo2 126.50(18) . . ?
P1 O8 Mo4 126.05(18) . . ?
Mo2 O8 Mo4 101.49(13) . . ?
Mo3 O9 Mo6 83.95(13) . . ?
Mo2 O10 Mo4 113.37(15) . . ?
P3 O11 Mo1 131.8(2) . . ?
P4 O12 Mo4 131.4(2) . . ?
P4 O13 Mo2 132.9(2) . . ?
Mo6 O14 Mo5 113.07(15) . . ?
Mo4 O15 Mo5 83.62(13) . . ?
P3 O16 Mo3 135.7(2) . . ?
P1 O17 Cu2 118.8(2) . . ?
P2 O18 Mo6 131.2(2) . . ?
P2 O23 Mo5 131.6(2) . . ?
N1 C1 C2 112.2(5) . . ?
N1 C1 H1A 109.2 . . ?
C2 C1 H1A 109.2 . . ?
N1 C1 H1B 109.2 . . ?
C2 C1 H1B 109.2 . . ?
H1A C1 H1B 107.9 . . ?
N2 C2 C1 111.0(5) . . ?
N2 C2 H2A 109.4 . . ?
C1 C2 H2A 109.4 . . ?
N2 C2 H2B 109.4 . . ?
C1 C2 H2B 109.4 . . ?
H2A C2 H2B 108.0 . . ?
C3 C3 N3 113.2(6) 7_557 . ?
C3 C3 H3A 108.9 7_557 . ?
N3 C3 H3A 108.9 . . ?
C3 C3 H3B 108.9 7_557 . ?
N3 C3 H3B 108.9 . . ?
H3A C3 H3B 107.8 . . ?
C5 C4 N4 106.4(5) . . ?
C5 C4 H4A 110.4 . . ?
N4 C4 H4A 110.4 . . ?
C5 C4 H4B 110.4 . . ?
N4 C4 H4B 110.4 . . ?
H4A C4 H4B 108.6 . . ?
N5 C5 C4 112.5(5) . . ?
N5 C5 H5A 109.1 . . ?
C4 C5 H5A 109.1 . . ?
N5 C5 H5B 109.1 . . ?
C4 C5 H5B 109.1 . . ?
H5A C5 H5B 107.8 . . ?
C1 N1 H1C 109.5 . . ?
C1 N1 H1D 109.5 . . ?
H1C N1 H1D 109.5 . . ?
C1 N1 H1E 109.5 . . ?
H1C N1 H1E 109.5 . . ?
H1D N1 H1E 109.5 . . ?
C2 N2 H2C 109.5 . . ?
C2 N2 H2D 109.5 . . ?
H2C N2 H2D 109.5 . . ?
C2 N2 H2E 109.5 . . ?
H2C N2 H2E 109.5 . . ?
H2D N2 H2E 109.5 . . ?
C3 N3 H3C 109.5 . . ?
C3 N3 H3D 109.5 . . ?
H3C N3 H3D 109.5 . . ?
C3 N3 H3E 109.5 . . ?
H3C N3 H3E 109.5 . . ?
H3D N3 H3E 109.5 . . ?
C4 N4 H4C 109.5 . . ?
C4 N4 H4D 109.5 . . ?
H4C N4 H4D 109.5 . . ?
C4 N4 H4E 109.5 . . ?
H4C N4 H4E 109.5 . . ?
H4D N4 H4E 109.5 . . ?
C5 N5 H5C 109.5 . . ?
C5 N5 H5D 109.5 . . ?
H5C N5 H5D 109.5 . . ?
C5 N5 H5E 109.5 . . ?
H5C N5 H5E 109.5 . . ?
H5D N5 H5E 109.5 . . ?

loop_
_geom_bond_atom_site_label_1
_geom_bond_atom_site_label_2
_geom_bond_distance
_geom_bond_site_symmetry_2
_geom_bond_publ_flag
Mo1 O21 1.685(3) . ?
Mo1 O5 1.940(3) . ?
Mo1 O1 1.946(3) . ?
Mo1 O11 2.092(3) . ?
Mo1 O6 2.122(3) . ?
Mo1 O3 2.257(3) . ?
Mo1 Mo2 2.5835(6) . ?
Mo2 O24 1.694(4) . ?
Mo2 O5 1.940(3) . ?
Mo2 O1 1.961(3) . ?
Mo2 O13 2.055(3) . ?
Mo2 O10 2.111(3) . ?
Mo2 O8 2.277(3) . ?
Mo3 O22 1.692(3) . ?
Mo3 O9 1.934(3) . ?
Mo3 O2 1.951(3) . ?
Mo3 O16 2.058(3) . ?
Mo3 O6 2.100(3) . ?
Mo3 O3 2.290(3) . ?
Mo3 Mo6 2.5893(6) . ?
Mo4 O25 1.692(4) . ?
Mo4 O15 1.926(3) . ?
Mo4 O4 1.950(3) . ?
Mo4 O12 2.062(3) . ?
Mo4 O10 2.132(3) . ?
Mo4 O8 2.302(3) . ?
Mo4 Mo5 2.5748(6) . ?
Mo5 O31 1.677(4) . ?
Mo5 O15 1.937(3) . ?
Mo5 O4 1.958(3) . ?
Mo5 O23 2.079(3) . ?
Mo5 O14 2.125(3) . ?
Mo5 O7 2.279(3) . ?
Mo6 O29 1.687(3) . ?
Mo6 O9 1.937(3) . ?
Mo6 O2 1.959(3) . ?
Mo6 O18 2.053(3) . ?
Mo6 O14 2.105(3) . ?
Mo6 O7 2.275(3) . ?
Cu1 O1 2.204(3) . ?
Cu1 O1 2.204(3) 2_556 ?
Cu1 O4 2.243(3) . ?
Cu1 O4 2.243(3) 2_556 ?
Cu1 O2 2.271(3) 2_556 ?
Cu1 O2 2.271(3) . ?
Cu2 O17 1.839(3) . ?
Cu2 O17 1.839(3) 7_567 ?
P1 O17 1.514(4) . ?
P1 O7 1.544(3) . ?
P1 O8 1.548(3) . ?
P1 O3 1.551(3) . ?
P2 O20 1.501(4) . ?
P2 O23 1.530(4) . ?
P2 O18 1.541(4) . ?
P2 O30 1.577(4) . ?
P3 O19 1.506(4) . ?
P3 O16 1.521(4) . ?
P3 O11 1.548(3) . ?
P3 O28 1.563(4) . ?
P4 O26 1.509(4) . ?
P4 O13 1.528(4) . ?
P4 O12 1.534(4) . ?
P4 O27 1.570(4) . ?
C1 N1 1.478(7) . ?
C1 C2 1.517(9) . ?
C1 H1A 0.9700 . ?
C1 H1B 0.9700 . ?
C2 N2 1.510(8) . ?
C2 H2A 0.9700 . ?
C2 H2B 0.9700 . ?
C3 C3 1.468(13) 7_557 ?
C3 N3 1.480(8) . ?
C3 H3A 0.9700 . ?
C3 H3B 0.9700 . ?
C4 C5 1.500(9) . ?
C4 N4 1.516(8) . ?
C4 H4A 0.9700 . ?
C4 H4B 0.9700 . ?
C5 N5 1.487(8) . ?
C5 H5A 0.9700 . ?
C5 H5B 0.9700 . ?
N1 H1C 0.8900 . ?
N1 H1D 0.8900 . ?
N1 H1E 0.8900 . ?
N2 H2C 0.8900 . ?
N2 H2D 0.8900 . ?
N2 H2E 0.8900 . ?
N3 H3C 0.8900 . ?
N3 H3D 0.8900 . ?
N3 H3E 0.8900 . ?
N4 H4C 0.8900 . ?
N4 H4D 0.8900 . ?
N4 H4E 0.8900 . ?
N5 H5C 0.8900 . ?
N5 H5D 0.8900 . ?
N5 H5E 0.8900 . ?
